data_2005682
loop_
_publ_author_name
'Tranqui, D.'
'Elfrom, H.'
'Pera, H.'
'Leclerc, G.'

_publ_section_title
;
 3-(4-Nitrobenzyloximino)hexahydroazepin-2-one
;
_journal_issue 11
_journal_name_full 'Acta Crystallographica Section C'
_journal_page_first 2880
_journal_page_last 2882
_journal_paper_doi 10.1107/S0108270196007688
_journal_volume 52
_journal_year 1996
_chemical_formula_iupac 'C13 H15 N3 O4'
_chemical_formula_sum 'C13 H15 N3 O4'
_chemical_formula_weight 277.28
_chemical_name_systematic
;
 (4-nitrobenzyl) oximinoether] hexahydroazepine 2,3-dione.
;
_space_group_IT_number 15
_symmetry_cell_setting monoclinic
_symmetry_space_group_name_Hall '-C 2yc'
_symmetry_space_group_name_H-M 'C 1 2/c 1'
_audit_creation_method SHELXL
_cell_angle_alpha 90.00
_cell_angle_beta 107.33(8)
_cell_angle_gamma 90.00
_cell_formula_units_Z 8
_cell_length_a 21.141(5)
_cell_length_b 9.610(3)
_cell_length_c 13.980(4)
_cell_measurement_reflns_used 23
_cell_measurement_temperature 293(2)
_cell_measurement_theta_max 24
_cell_measurement_theta_min 10
_cell_volume 2711.3(18)
_computing_structure_refinement 'SHELXL-93 (Sheldrick, 1993)'
_computing_structure_solution 'SHELXS-86 (Sheldrick, 1990)'
_diffrn_ambient_temperature 293(2)
_diffrn_measurement_device CAD-4
_diffrn_measurement_method '\w scan'
_diffrn_radiation_monochromator graphite
_diffrn_radiation_source 'fine-focus sealed tube'
_diffrn_radiation_type CuK\a
_diffrn_radiation_wavelength 1.54180
_diffrn_reflns_av_R_equivalents 0.04
_diffrn_reflns_av_sigmaI/netI 0.1047
_diffrn_reflns_limit_h_max 22
_diffrn_reflns_limit_h_min -24
_diffrn_reflns_limit_k_max 11
_diffrn_reflns_limit_k_min 0
_diffrn_reflns_limit_l_max 16
_diffrn_reflns_limit_l_min 0
_diffrn_reflns_number 4443
_diffrn_reflns_theta_max 64.99
_diffrn_reflns_theta_min 5.10
_diffrn_standards_decay_% 12
_diffrn_standards_interval_count 40
_diffrn_standards_interval_time 60
_diffrn_standards_number 3
_exptl_absorpt_coefficient_mu 0.860
_exptl_absorpt_correction_type none
_exptl_crystal_colour colourless
_exptl_crystal_density_diffrn 1.359
_exptl_crystal_density_method 'not measured'
_exptl_crystal_description needle
_exptl_crystal_F_000 1168
_exptl_crystal_size_max 0.18
_exptl_crystal_size_mid 0.08
_exptl_crystal_size_min 0.06
_refine_diff_density_max .130
_refine_diff_density_min -.152
_refine_ls_extinction_method none
_refine_ls_goodness_of_fit_all 0.438
_refine_ls_goodness_of_fit_obs 0.550
_refine_ls_hydrogen_treatment 'H atoms riding'
_refine_ls_matrix_type full
_refine_ls_number_parameters 182
_refine_ls_number_reflns 962
_refine_ls_number_restraints 0
_refine_ls_restrained_S_all 0.438
_refine_ls_restrained_S_obs 0.550
_refine_ls_R_factor_all 0.0517
_refine_ls_R_factor_obs 0.0406
_refine_ls_shift/esd_max 0.000
_refine_ls_shift/esd_mean 0.000
_refine_ls_structure_factor_coef Fsqd
_refine_ls_weighting_details 'w = 1/[\s^2^(Fo^2^)+(0.1706P)^2^+1.9204P] where P=(Fo^2^+2Fc^2^)/3'
_refine_ls_weighting_scheme calc
_refine_ls_wR_factor_all 0.1077
_refine_ls_wR_factor_obs 0.1008
_reflns_number_observed 603
_reflns_number_total 962
_reflns_observed_criterion >2sigma(I)
_cod_data_source_file sk1016.cif
_cod_data_source_block n
_cod_depositor_comments
;
The following automatic conversions were performed:

'_refine_ls_weighting_scheme' value 'calc w =
1/[\s^2^(Fo^2^)+(0.1706P)^2^+1.9204P] where P=(Fo^2^+2Fc^2^)/3' was
changed to 'calc'. New tag '_refine_ls_weighting_details' was
created. The value of the new tag was set to 'w =
1/[\s^2^(Fo^2^)+(0.1706P)^2^+1.9204P] where P=(Fo^2^+2Fc^2^)/3'.

Automatic conversion script
Id: cif_fix_values 3143 2015-03-26 13:38:13Z robertas 
;
_cod_original_cell_volume 2711.3(13)
_cod_original_sg_symbol_H-M 'C 2/c'
_cod_database_code 2005682

loop_
_symmetry_equiv_pos_as_xyz
'x, y, z'
'-x, y, -z+1/2'
'x+1/2, y+1/2, z'
'-x+1/2, y+1/2, -z+1/2'
'-x, -y, -z'
'x, -y, z-1/2'
'-x+1/2, -y+1/2, -z'
'x+1/2, -y+1/2, z-1/2'

loop_
_atom_site_aniso_label
_atom_site_aniso_U_11
_atom_site_aniso_U_22
_atom_site_aniso_U_33
_atom_site_aniso_U_12
_atom_site_aniso_U_13
_atom_site_aniso_U_23
O1 0.059(2) 0.086(3) 0.107(3) -0.003(2) 0.026(2) 0.009(2)
O2 0.073(3) 0.077(3) 0.130(4) 0.016(2) 0.028(3) 0.010(3)
O3 0.046(2) 0.094(2) 0.081(2) 0.003(2) 0.027(2) 0.027(2)
O4 0.056(2) 0.101(3) 0.053(2) 0.001(2) 0.019(2) 0.010(2)
N1 0.067(3) 0.073(3) 0.063(3) 0.004(3) 0.028(3) 0.009(3)
N2 0.055(3) 0.078(3) 0.057(3) 0.002(2) 0.025(2) 0.008(2)
N3 0.063(3) 0.090(3) 0.057(3) 0.006(2) 0.029(2) 0.000(2)
C1 0.038(2) 0.071(3) 0.042(2) 0.000(2) 0.012(2) -0.004(3)
C2 0.057(4) 0.059(3) 0.062(3) -0.004(2) 0.027(3) -0.004(3)
C3 0.060(3) 0.057(3) 0.056(3) -0.004(3) 0.025(3) -0.002(3)
C4 0.043(3) 0.070(3) 0.035(3) 0.000(2) 0.010(2) 0.002(2)
C5 0.062(4) 0.068(4) 0.056(3) -0.009(3) 0.022(3) 0.002(3)
C6 0.068(4) 0.053(3) 0.054(3) 0.001(3) 0.022(3) 0.000(3)
C7 0.057(4) 0.077(4) 0.063(3) -0.009(2) 0.021(3) 0.006(3)
C8 0.060(3) 0.069(3) 0.043(3) -0.005(3) 0.016(2) 0.008(2)
C9 0.049(3) 0.063(4) 0.051(3) -0.002(2) 0.015(2) 0.009(3)
C10 0.115(5) 0.087(4) 0.061(4) 0.018(4) 0.040(4) 0.000(3)
C11 0.079(4) 0.096(4) 0.050(3) -0.003(3) 0.016(3) 0.005(3)
C12 0.059(3) 0.084(4) 0.064(3) 0.002(3) 0.011(3) 0.025(3)
C13 0.059(3) 0.072(4) 0.080(3) -0.001(3) 0.032(3) 0.007(3)

loop_
_atom_site_label
_atom_site_occupancy
_atom_site_fract_x
_atom_site_fract_y
_atom_site_fract_z
_atom_site_U_iso_or_equiv
_atom_site_thermal_displace_type
_atom_site_calc_flag
_atom_site_refinement_flags
_atom_site_type_symbol
O1 1 -0.1296(2) -0.0324(4) 0.3175(3) 0.0834(12) Uani d . O
O2 1 -0.1035(2) 0.1815(5) 0.3265(4) 0.0940(13) Uani d . O
O3 1 0.2229(2) 0.0128(4) 0.4318(3) 0.0721(10) Uani d . O
O4 1 0.4306(2) 0.0298(4) 0.5503(3) 0.0695(10) Uani d . O
N1 1 -0.0881(2) 0.0613(6) 0.3355(3) 0.0661(12) Uani d . N
N2 1 0.2906(2) -0.0249(4) 0.4644(3) 0.0617(12) Uani d . N
N3 1 0.4237(2) 0.0182(4) 0.3871(3) 0.0675(12) Uani d . N
H3 1 0.4662(2) 0.0197(4) 0.4017(3) 0.069(4) Uiso calc R H
C1 1 -0.0175(2) 0.0228(5) 0.3681(3) 0.0503(11) Uani d . C
C2 1 0.0002(2) -0.1129(5) 0.3859(4) 0.0572(13) Uani d . C
H2 1 -0.0321(2) -0.1814(5) 0.3773(4) 0.069(4) Uiso calc R H
C3 1 0.0657(2) -0.1476(5) 0.4167(3) 0.0559(12) Uani d . C
H3A 1 0.0780(2) -0.2405(5) 0.4279(3) 0.069(4) Uiso calc R H
C4 1 0.1145(2) -0.0450(5) 0.4316(3) 0.0496(12) Uani d . C
C5 1 0.0952(3) 0.0907(5) 0.4121(4) 0.0613(14) Uani d . C
H5 1 0.1272(3) 0.1598(5) 0.4199(4) 0.069(4) Uiso calc R H
C6 1 0.0291(3) 0.1265(5) 0.3810(3) 0.0573(13) Uani d . C
H6 1 0.0163(3) 0.2190(5) 0.3689(3) 0.069(4) Uiso calc R H
C7 1 0.1859(2) -0.0846(6) 0.4697(4) 0.0651(15) Uani d . C
H7A 1 0.2005(2) -0.0833(6) 0.5424(4) 0.069(4) Uiso calc R H
H7B 1 0.1923(2) -0.1777(6) 0.4475(4) 0.069(4) Uiso calc R H
C8 1 0.3252(2) 0.0633(5) 0.4322(3) 0.0573(13) Uani d . C
C9 1 0.3983(2) 0.0329(5) 0.4619(4) 0.0546(13) Uani d . C
C10 1 0.3863(3) -0.0005(7) 0.2816(4) 0.085(2) Uani d . C
H10A 1 0.3550(3) -0.0759(7) 0.2770(4) 0.069(4) Uiso calc R H
H10B 1 0.4169(3) -0.0294(7) 0.2458(4) 0.069(4) Uiso calc R H
C11 1 0.3494(3) 0.1221(7) 0.2298(4) 0.076(2) Uani d . C
H11A 1 0.3373(3) 0.1058(7) 0.1581(4) 0.069(4) Uiso calc R H
H11B 1 0.3787(3) 0.2020(7) 0.2444(4) 0.069(4) Uiso calc R H
C12 1 0.2868(2) 0.1581(6) 0.2573(4) 0.0706(15) Uani d . C
H12A 1 0.2558(2) 0.0812(6) 0.2386(4) 0.069(4) Uiso calc R H
H12B 1 0.2661(2) 0.2391(6) 0.2192(4) 0.069(4) Uiso calc R H
C13 1 0.3004(3) 0.1883(5) 0.3688(4) 0.0682(14) Uani d . C
H13A 1 0.3331(3) 0.2621(5) 0.3883(4) 0.069(4) Uiso calc R H
H13B 1 0.2600(3) 0.2206(5) 0.3807(4) 0.069(4) Uiso calc R H

loop_
_atom_type_symbol
_atom_type_description
_atom_type_scat_dispersion_real
_atom_type_scat_dispersion_imag
_atom_type_scat_source
C C .0181 .0091 'International Tables Vol C Tables 4.2.6.8 and 6.1.1.4'
H H .0000 .0000 'International Tables Vol C Tables 4.2.6.8 and 6.1.1.4'
N N .0311 .0180 'International Tables Vol C Tables 4.2.6.8 and 6.1.1.4'
O O .0492 .0322 'International Tables Vol C Tables 4.2.6.8 and 6.1.1.4'

loop_
_geom_angle_atom_site_label_1
_geom_angle_atom_site_label_2
_geom_angle_atom_site_label_3
_geom_angle
_geom_angle_publ_flag
N2 O3 C7 109.2(3) yes
O2 N1 O1 122.0(5) yes
O2 N1 C1 119.7(5) yes
O1 N1 C1 118.3(5) yes
C8 N2 O3 110.2(4) yes
C9 N3 C10 125.9(4) yes
C9 N3 H3 117.0(3) ?
C10 N3 H3 117.0(3) ?
C2 C1 C6 121.7(4) ?
C2 C1 N1 119.7(4) ?
C6 C1 N1 118.6(5) ?
C1 C2 C3 119.4(4) ?
C1 C2 H2 120.3(3) ?
C3 C2 H2 120.3(3) ?
C2 C3 C4 120.7(5) ?
C2 C3 H3A 119.7(3) ?
C4 C3 H3A 119.7(3) ?
C5 C4 C3 118.6(4) ?
C5 C4 C7 121.6(5) ?
C3 C4 C7 119.8(5) ?
C6 C5 C4 121.0(4) ?
C6 C5 H5 119.5(3) ?
C4 C5 H5 119.5(3) ?
C5 C6 C1 118.7(5) ?
C5 C6 H6 120.7(3) ?
C1 C6 H6 120.7(3) ?
O3 C7 C4 108.0(4) ?
O3 C7 H7A 110.1(3) ?
C4 C7 H7A 110.1(3) ?
O3 C7 H7B 110.1(3) ?
C4 C7 H7B 110.1(3) ?
H7A C7 H7B 108.4 ?
N2 C8 C9 114.9(4) ?
N2 C8 C13 127.1(4) ?
C9 C8 C13 118.1(4) ?
O4 C9 N3 124.2(4) ?
O4 C9 C8 120.2(4) ?
N3 C9 C8 115.5(4) ?
N3 C10 C11 116.4(5) ?
N3 C10 H10A 108.2(3) ?
C11 C10 H10A 108.2(4) ?
N3 C10 H10B 108.2(3) ?
C11 C10 H10B 108.2(3) ?
H10A C10 H10B 107.3 ?
C10 C11 C12 115.4(5) ?
C10 C11 H11A 108.4(3) ?
C12 C11 H11A 108.4(3) ?
C10 C11 H11B 108.4(4) ?
C12 C11 H11B 108.4(3) ?
H11A C11 H11B 107.5 ?
C11 C12 C13 112.8(4) ?
C11 C12 H12A 109.0(3) ?
C13 C12 H12A 109.0(3) ?
C11 C12 H12B 109.0(3) ?
C13 C12 H12B 109.0(3) ?
H12A C12 H12B 107.8 ?
C8 C13 C12 112.3(4) ?
C8 C13 H13A 109.1(3) ?
C12 C13 H13A 109.1(3) ?
C8 C13 H13B 109.1(3) ?
C12 C13 H13B 109.1(3) ?
H13A C13 H13B 107.9 ?

loop_
_geom_bond_atom_site_label_1
_geom_bond_atom_site_label_2
_geom_bond_distance
_geom_bond_publ_flag
O1 N1 1.230(5) yes
O2 N1 1.197(5) yes
O3 N2 1.414(4) yes
O3 C7 1.419(5) yes
O4 C9 1.222(5) yes
N1 C1 1.473(6) yes
N2 C8 1.286(6) yes
N3 C9 1.318(6) yes
N3 C10 1.463(7) yes
N3 H3 0.86 ?
C1 C2 1.359(7) yes
C1 C6 1.375(7) yes
C2 C3 1.364(6) yes
C2 H2 0.93 ?
C3 C4 1.398(6) yes
C3 H3A 0.93 ?
C4 C5 1.370(6) yes
C4 C7 1.492(6) yes
C5 C6 1.377(7) yes
C5 H5 0.93 ?
C6 H6 0.93 ?
C7 H7A 0.97 ?
C7 H7B 0.97 ?
C8 C9 1.503(7) yes
C8 C13 1.492(6) yes
C10 C11 1.478(8) yes
C10 H10A 0.97 ?
C10 H10B 0.97 ?
C11 C12 1.523(7) yes
C11 H11A 0.97 ?
C11 H11B 0.97 ?
C12 C13 1.527(7) yes
C12 H12A 0.97 ?
C12 H12B 0.97 ?
C13 H13A 0.97 ?
C13 H13B 0.97 ?

loop_
_geom_torsion_atom_site_label_1
_geom_torsion_atom_site_label_2
_geom_torsion_atom_site_label_3
_geom_torsion_atom_site_label_4
_geom_torsion
C8 N2 O3 C7 -179.0(4)
N2 O3 C7 C4 -178.2(3)
O3 C7 C4 C3 150.8(4)
O3 C7 C4 C5 -30.3(6)
C9 C8 N2 O3 -179.6(4)
C13 C8 N2 O3 -0.5(6)

loop_
_cod_related_entry_id
_cod_related_entry_database
_cod_related_entry_code
1 ChemSpider 8169211
